data_1100424
loop_
_publ_author_name
'Elschenbroich, Christoph'
'K\"uhlkamp, Peter'
'Behrendt, Andreas'
'Harms, Klaus'

_publ_section_title
;
 Metall-\p-Komplexe von Benzolderivaten, 49. Halbsandwichkomplexe des
 Trimesitylborans Mes~3~B: Darstellung und Struktur von
 Mes~2~B[(\h^6^-Mes)Cr(CO)~3~], MesB[(\h^6^-Mes)Cr(CO)~3~]~2~ und
 B[(\h^6^-Mes)Cr(CO)~3~]~3~. Redoxverhalten und Fragen der intramolekularen
 Wechselwirkung
;
_journal_coden_ASTM CHBEAM
_journal_issue 7
_journal_name_full 'Chemische Berichte'
_journal_page_first 859
_journal_page_last 869
_journal_paper_doi 10.1002/cber.19961290720
_journal_volume 129
_journal_year 1996
_chemical_formula_sum 'C30 H33 B Cr O3'
_space_group_IT_number 2
_symmetry_cell_setting triclinic
_symmetry_Int_Tables_number 2
_symmetry_space_group_name_Hall '-P 1'
_symmetry_space_group_name_H-M 'P -1'
_cell_angle_alpha 108.12
_cell_angle_beta 103.99
_cell_angle_gamma 99.47
_cell_formula_units_Z 2
_cell_length_a 8.724(3)
_cell_length_b 11.463(1)
_cell_length_c 14.777(2)
_cod_original_formula_sum 'C30 H33 B1 Cr1 O3'
_cod_database_code 1100424

loop_
_symmetry_equiv_pos_site_id
_symmetry_equiv_pos_as_xyz
1 x,y,z
2 -x,-y,-z

loop_
_atom_site_label
_atom_site_type_symbol
_atom_site_fract_x
_atom_site_fract_y
_atom_site_fract_z
Cr1 Cr 0.03046(12) 0.22846(6) 0.31965(5)
O1 O -0.1228(6) 0.2147(4) 0.4786(3)
O2 O -0.2352(8) 0.3296(4) 0.2248(3)
O3 O 0.2123(7) 0.4940(4) 0.4601(3)
B1 B -0.1650(8) -0.1164(4) 0.1950(3)
C1 C -0.0285(6) 0.0155(4) 0.2332(3)
C2 C -0.0142(7) 0.0831(4) 0.1677(3)
C3 C 0.1275(7) 0.1818(4) 0.1915(3)
H1 H 0.1322(65) 0.2272(39) 0.1471(30)
C4 C 0.2581(7) 0.2158(4) 0.2788(3)
C5 C 0.2432(7) 0.1517(4) 0.3462(3)
H2 H 0.3490(82) 0.1682(46) 0.4112(37)
C6 C 0.1013(7) 0.0554(4) 0.3251(3)
C7 C 0.1009(9) -0.0080(5) 0.4015(3)
H3 H 0.1597(75) 0.0474(46) 0.4599(36)
H4 H 0.1101(73) -0.0868(47) 0.3711(33)
H5 H -0.0075(79) -0.0202(43) 0.4081(31)
C8 C -0.1484(9) 0.0519(5) 0.0710(3)
H6 H -0.2606(99) 0.0324(58) 0.0760(41)
H7 H -0.1291(83) -0.0203(49) 0.0200(38)
H8 H -0.1650(84) 0.128(5) 0.0484(36)
C9 C 0.4080(9) 0.3197(5) 0.3035(4)
H9 H 0.4920(62) 0.2808(34) 0.2981(24)
H10 H 0.515(11) 0.344(6) 0.3832(49)
H11 H 0.3988(99) 0.3913(62) 0.2892(43)
C10 C -0.2776(7) -0.1476(4) 0.2584(3)
C11 C -0.3874(7) -0.0779(4) 0.2828(3)
C12 C -0.4841(9) -0.1086(5) 0.3384(4)
H12 H -0.5486(76) -0.0729(41) 0.3501(34)
C13 C -0.4776(7) -0.2097(4) 0.3703(3)
C14 C -0.3709(8) -0.2794(4) 0.3460(3)
H13 H -0.3623(67) -0.3415(43) 0.3618(30)
C15 C -0.2704(7) -0.2527(4) 0.2897(3)
C16 C -0.4185(10) 0.0274(5) 0.2445(5)
H14 H -0.436(13) 0.1053(78) 0.2924(58)
H15 H -0.5319(97) 0.0062(54) 0.1929(42)
H16 H -0.330(12) 0.0526(69) 0.2248(51)
C17 C -0.5937(10) -0.2433(6) 0.4250(4)
H17 H -0.6936(93) -0.2747(55) 0.3918(41)
H18 H -0.5893(69) -0.1787(42) 0.4819(34)
H19 H -0.5519(84) -0.3112(50) 0.4474(36)
C18 C -0.1585(9) -0.3350(5) 0.2667(5)
H20 H -0.029(12) -0.2957(69) 0.2798(48)
H21 H -0.1967(94) -0.3808(58) 0.2156(47)
H22 H -0.135(14) -0.3906(84) 0.3032(61)
C19 C -0.1691(7) -0.2225(4) 0.0941(3)
C20 C -0.0297(7) -0.2481(4) 0.0744(3)
C21 C -0.0377(8) -0.3493(4) -0.0117(3)
H23 H 0.0608(67) -0.3578(35) -0.0237(28)
C22 C -0.1887(7) -0.4231(4) -0.0826(3)
C23 C -0.3248(8) -0.3966(4) -0.0641(3)
H24 H -0.4203(83) -0.4425(48) -0.1086(37)
C24 C -0.3257(7) -0.2985(4) 0.0218(3)
C25 C 0.1442(8) -0.1769(5) 0.1446(4)
H25 H 0.2188(87) -0.2132(48) 0.1233(39)
H26 H 0.1515(78) -0.1711(45) 0.2128(39)
H27 H 0.1700(72) -0.0955(48) 0.1418(31)
C26 C -0.1926(13) -0.5267(5) -0.1770(4)
H28 H -0.1103(98) -0.5567(55) -0.1665(39)
H29 H -0.1870(84) -0.4902(50) -0.2283(41)
H30 H -0.2808(98) -0.5938(65) -0.2028(45)
C27 C -0.4837(9) -0.2783(6) 0.0310(4)
H31 H -0.5021(97) -0.1924(63) 0.0481(43)
H32 H -0.511(10) -0.3037(62) 0.0758(50)
H33 H -0.575(11) -0.3279(63) -0.031(5)
C28 C -0.0651(8) 0.2197(4) 0.4165(4)
C29 C -0.1325(10) 0.2912(5) 0.2627(4)
C30 C 0.1413(8) 0.3921(5) 0.4041(4)

loop_
_atom_type_symbol
_atom_type_radius_bond
C 0.68
H 0.23
B 0.83
Cr 1.35
O 0.68
